data_3500145
loop_
_publ_author_name
'Thierry Maris'

_publ_section_references
;
Dolomanov, O.V., Bourhis, L.J., Gildea, R.J, Howard, J.A.K. & Puschmann, H.
 (2009), J. Appl. Cryst. 42, 339-341.

Sheldrick, G.M. (2008). Acta Cryst. A64, 112-122.

Sheldrick, G.M. (2015). Acta Cryst. A71, 3-8.
;
_publ_section_title
;
 Osimertinib Mesylate Form B at 285 K
;
_journal_name_full 'Personal communication to COD'
_journal_year 2025
_chemical_formula_moiety 'C28 H34 N7 O2, C H3 O3 S'
_chemical_formula_sum 'C29 H37 N7 O5 S'
_chemical_formula_weight 595.71
_chemical_name_common 'Osimertinib Mesylate Form B'
_chemical_name_systematic
;
N-[2-[2-(dimethylamino)ethyl-methylamino]-4-methoxy
-5-[[4-(1-methylindol-3-yl)pyrimidin-2-yl]amino]phenyl]prop
-2-enamide methanesulfonate
;
_space_group_crystal_system triclinic
_space_group_IT_number 2
_space_group_name_Hall '-P 1'
_space_group_name_H-M_alt 'P -1'
_atom_sites_solution_hydrogens mixed
_atom_sites_solution_primary dual
_audit_creation_date 2025-09-26
_audit_creation_method
;
Olex2 1.5
(compiled 2025.07.13 svn.rb7424aed for OlexSys, GUI svn.r7314)
;
_cell_angle_alpha 69.061(2)
_cell_angle_beta 74.651(2)
_cell_angle_gamma 66.451(2)
_cell_formula_units_Z 2
_cell_length_a 11.4283(4)
_cell_length_b 11.7251(4)
_cell_length_c 13.3148(5)
_cell_measurement_reflns_used 9996
_cell_measurement_temperature 285
_cell_measurement_theta_max 63.398
_cell_measurement_theta_min 4.261
_cell_volume 1511.99(10)
_computing_cell_refinement
;
SAINT (2013) V8.41; Integration Software for Single Crystal Data.
Bruker AXS Inc., Madison, WI 53719-1173.
;
_computing_data_collection
;
APEX 4 (2022) Bruker AXS Inc., Madison, WI 53719-1173.
;
_computing_data_reduction
;
SAINT (2013) V8.41; Integration Software for Single Crystal Data.
Bruker AXS Inc., Madison, WI 53719-1173.
;
_computing_molecular_graphics 'Olex2 1.5 (Dolomanov et al., 2009)'
_computing_publication_material 'Olex2 1.5 (Dolomanov et al., 2009)'
_computing_structure_refinement 'XL  (Sheldrick, 2008)'
_computing_structure_solution 'SHELXT 2018/2 (Sheldrick, 2018)'
_diffrn_ambient_temperature 285
_diffrn_detector 'CMOS Area detector'
_diffrn_detector_area_resol_mean 10.42
_diffrn_detector_type 'Bruker CMOS Photon III '
_diffrn_measured_fraction_theta_full 0.995
_diffrn_measured_fraction_theta_max 0.995
_diffrn_measurement_device 'k-geometry diffractometer'
_diffrn_measurement_device_type 'Bruker Venture Metaljet'
_diffrn_measurement_method '\w and \f scans'
_diffrn_radiation_collimation 'Focusing mirrors'
_diffrn_radiation_monochromator 'Helios MX Mirror Optics'
_diffrn_radiation_probe x-ray
_diffrn_radiation_type 'Ga K\a'
_diffrn_radiation_wavelength 1.34139
_diffrn_reflns_av_R_equivalents 0.0462
_diffrn_reflns_av_unetI/netI 0.0318
_diffrn_reflns_Laue_measured_fraction_full 0.995
_diffrn_reflns_Laue_measured_fraction_max 0.995
_diffrn_reflns_limit_h_max 15
_diffrn_reflns_limit_h_min -15
_diffrn_reflns_limit_k_max 15
_diffrn_reflns_limit_k_min -15
_diffrn_reflns_limit_l_max 17
_diffrn_reflns_limit_l_min -17
_diffrn_reflns_number 46542
_diffrn_reflns_point_group_measured_fraction_full 0.995
_diffrn_reflns_point_group_measured_fraction_max 0.995
_diffrn_reflns_theta_full 53.594
_diffrn_reflns_theta_max 63.560
_diffrn_reflns_theta_min 4.259
_diffrn_source 'Metal Jet'
_diffrn_source_current 3.57
_diffrn_source_power 0.2489
_diffrn_source_target Ga
_diffrn_source_type 'Gallium Liquid Metal Jet Source'
_diffrn_source_voltage 69.71
_exptl_absorpt_coefficient_mu 0.912
_exptl_absorpt_correction_T_max 0.2667
_exptl_absorpt_correction_T_min 0.1705
_exptl_absorpt_correction_type multi-scan
_exptl_absorpt_process_details
;
SADABS-2016/2 (Bruker,2016/2) was used for absorption correction.
wR2(int) was 0.1416 before and 0.0618 after correction.
The Ratio of minimum to maximum transmission is 0.6393.
The \l/2 correction factor is Not present.
;
_exptl_crystal_colour 'clear light colourless'
_exptl_crystal_colour_lustre clear
_exptl_crystal_colour_modifier light
_exptl_crystal_colour_primary colourless
_exptl_crystal_density_diffrn 1.308
_exptl_crystal_description block
_exptl_crystal_F_000 632
_exptl_crystal_size_max 0.13
_exptl_crystal_size_mid 0.08
_exptl_crystal_size_min 0.04
_exptl_special_details
;
X-ray crystallographic data for I were collected from a single crystal
sample, which was mounted on a loop fiber. Data were collected using
a Bruker Venture diffractometer equipped with a Photon III CMOS Detector,
a Helios MX optics and a Kappa goniometer. The crystal-to-detector distance 
was 4.0 cm, and the data collection was carried out in 1024 x 1024 pixel mode.
;
_geom_special_details
;
 All esds (except the esd in the dihedral angle between two l.s. planes)
 are estimated using the full covariance matrix.  The cell esds are taken
 into account individually in the estimation of esds in distances, angles
 and torsion angles; correlations between esds in cell parameters are only
 used when they are defined by crystal symmetry.  An approximate (isotropic)
 treatment of cell esds is used for estimating esds involving l.s. planes.
;
_refine_diff_density_max 0.576
_refine_diff_density_min -0.359
_refine_diff_density_rms 0.042
_refine_ls_extinction_coef 0.0052(14)
_refine_ls_extinction_expression Fc^*^=kFc[1+0.001xFc^2^\l^3^/sin(2\q)]^-1/4^
_refine_ls_extinction_method 'SHELXL-2025/1 (Sheldrick 2025)'
_refine_ls_goodness_of_fit_ref 1.051
_refine_ls_hydrogen_treatment mixed
_refine_ls_matrix_type full
_refine_ls_number_parameters 398
_refine_ls_number_reflns 7481
_refine_ls_number_restraints 0
_refine_ls_restrained_S_all 1.051
_refine_ls_R_factor_all 0.0568
_refine_ls_R_factor_gt 0.0473
_refine_ls_shift/su_max 0.001
_refine_ls_shift/su_mean 0.000
_refine_ls_structure_factor_coef Fsqd
_refine_ls_weighting_details 'w=1/[\s^2^(Fo^2^)+(0.0690P)^2^+0.3424P] where P=(Fo^2^+2Fc^2^)/3'
_refine_ls_weighting_scheme calc
_refine_ls_wR_factor_gt 0.1294
_refine_ls_wR_factor_ref 0.1371
_refine_special_details
;
SHELXL Version Number  '2025/1'
1. Fixed Uiso
 At 1.2 times of:
  All C(H) groups, All C(H,H) groups
 At 1.5 times of:
  All C(H,H,H) groups
2.a Secondary CH2 refined with riding coordinates:
 C22(H22A,H22B), C23(H23A,H23B)
2.b Aromatic/amide H refined with riding coordinates:
 C1(H1), C5(H5A), C6(H6), C7(H7A), C8(H8), C11(H11), C12(H12), C15(H15),
 C18(H18), C27(H27)
2.c X=CH2 refined with riding coordinates:
 C28(H28A,H28B)
2.d Idealised Me refined as rotating group:
 C9(H9A,H9B,H9C), C20(H20A,H20B,H20C), C21(H21A,H21B,H21C), C24(H24A,H24B,
 H24C), C25(H25A,H25B,H25C), C29(H29A,H29B,H29C)
;
_reflns_Friedel_coverage 0.000
_reflns_Friedel_fraction_full .
_reflns_Friedel_fraction_max .
_reflns_number_gt 6173
_reflns_number_total 7481
_reflns_special_details
;
 Reflections were merged by SHELXL according to the crystal
 class for the calculation of statistics and refinement.
 
 _reflns_Friedel_fraction is defined as the number of unique
 Friedel pairs measured divided by the number that would be
 possible theoretically, ignoring centric projections and
 systematic absences.
;
_reflns_threshold_expression 'I > 2\s(I)'
_cod_data_source_file osimerlate285.cif
_cod_data_source_block pharm134
_cod_database_code 3500145

loop_
_space_group_symop_id
_space_group_symop_operation_xyz
1 'x, y, z'
2 '-x, -y, -z'

loop_
_atom_site_label
_atom_site_type_symbol
_atom_site_fract_x
_atom_site_fract_y
_atom_site_fract_z
_atom_site_U_iso_or_equiv
_atom_site_adp_type
_atom_site_occupancy
_atom_site_site_symmetry_order
_atom_site_calc_flag
_atom_site_refinement_flags_posn
_atom_site_refinement_flags_adp
_atom_site_refinement_flags_occupancy
_atom_site_disorder_assembly
_atom_site_disorder_group
O1 O 0.37636(12) 0.14937(10) 0.50446(9) 0.0520(3) Uani 1 1 d . . . . .
O2 O 0.03085(14) 0.65393(13) 0.21390(12) 0.0697(4) Uani 1 1 d . . . . .
N1 N 0.80340(15) 0.55764(16) -0.02279(12) 0.0609(4) Uani 1 1 d . . . . .
N2 N 0.52279(12) 0.33484(12) 0.17631(10) 0.0438(3) Uani 1 1 d . . . . .
N3 N 0.50101(15) 0.15307(14) 0.14839(11) 0.0551(3) Uani 1 1 d . . . . .
N4 N 0.37752(13) 0.23438(13) 0.28924(10) 0.0473(3) Uani 1 1 d . . . . .
N5 N 0.14986(13) 0.67796(12) 0.31246(10) 0.0451(3) Uani 1 1 d . . . . .
N6 N 0.15504(11) 0.59424(11) 0.53597(9) 0.0381(2) Uani 1 1 d . . . . .
N7 N 0.24125(13) 0.76745(13) 0.58691(11) 0.0474(3) Uani 1 1 d . . . . .
C1 C 0.77509(17) 0.45334(18) -0.01688(13) 0.0548(4) Uani 1 1 d . . . . .
H1 H 0.820563 0.396562 -0.061147 0.066 Uiso 1 1 calc R U . . .
C2 C 0.67136(15) 0.44093(15) 0.06211(12) 0.0476(3) Uani 1 1 d . . . . .
C3 C 0.63300(16) 0.54629(15) 0.10905(12) 0.0494(3) Uani 1 1 d . . . . .
C4 C 0.71802(18) 0.61718(18) 0.05338(13) 0.0568(4) Uani 1 1 d . . . . .
C5 C 0.7095(2) 0.7263(2) 0.07788(16) 0.0717(5) Uani 1 1 d . . . . .
H5A H 0.767082 0.773005 0.039673 0.086 Uiso 1 1 calc R U . . .
C6 C 0.6145(3) 0.7641(2) 0.15955(17) 0.0764(6) Uani 1 1 d . . . . .
H6 H 0.606174 0.838501 0.177804 0.092 Uiso 1 1 calc R U . . .
C7 C 0.5300(2) 0.69538(19) 0.21626(16) 0.0680(5) Uani 1 1 d . . . . .
H7A H 0.466204 0.723262 0.272919 0.082 Uiso 1 1 calc R U . . .
C8 C 0.53757(18) 0.58803(17) 0.19152(13) 0.0557(4) Uani 1 1 d . . . . .
H8 H 0.478767 0.542864 0.229941 0.067 Uiso 1 1 calc R U . . .
C9 C 0.8991(2) 0.6058(2) -0.10489(18) 0.0801(6) Uani 1 1 d . . . . .
H9A H 0.959109 0.537027 -0.137582 0.120 Uiso 1 1 calc R U . . .
H9B H 0.946827 0.631908 -0.070894 0.120 Uiso 1 1 calc R U . . .
H9C H 0.855568 0.680643 -0.161332 0.120 Uiso 1 1 calc R U . . .
C10 C 0.61401(14) 0.34081(15) 0.08896(11) 0.0449(3) Uani 1 1 d . . . . .
C11 C 0.65153(17) 0.25245(18) 0.02787(13) 0.0574(4) Uani 1 1 d . . . . .
H11 H 0.715390 0.255736 -0.034494 0.069 Uiso 1 1 calc R U . . .
C12 C 0.59221(19) 0.16198(18) 0.06211(14) 0.0600(4) Uani 1 1 d . . . . .
H12 H 0.617400 0.101252 0.021959 0.072 Uiso 1 1 calc R U . . .
C13 C 0.47015(14) 0.24273(14) 0.20083(11) 0.0427(3) Uani 1 1 d . . . . .
C14 C 0.32230(13) 0.32441(13) 0.35096(11) 0.0399(3) Uani 1 1 d . . . . .
C15 C 0.26608(14) 0.45577(14) 0.30278(11) 0.0417(3) Uani 1 1 d . . . . .
H15 H 0.266248 0.486249 0.226372 0.050 Uiso 1 1 calc R U . . .
C16 C 0.20947(13) 0.54401(13) 0.36348(11) 0.0395(3) Uani 1 1 d . . . . .
C17 C 0.21061(12) 0.50069(12) 0.47609(11) 0.0369(3) Uani 1 1 d . . . . .
C18 C 0.26606(13) 0.36776(13) 0.52502(11) 0.0398(3) Uani 1 1 d . . . . .
H18 H 0.266462 0.336848 0.601361 0.048 Uiso 1 1 calc R U . . .
C19 C 0.32058(13) 0.28033(13) 0.46331(11) 0.0399(3) Uani 1 1 d . . . . .
C20 C 0.37764(18) 0.09637(15) 0.61823(13) 0.0549(4) Uani 1 1 d . . . . .
H20A H 0.418449 0.001829 0.635789 0.082 Uiso 1 1 calc R U . . .
H20B H 0.288964 0.118146 0.655998 0.082 Uiso 1 1 calc R U . . .
H20C H 0.426412 0.132539 0.641489 0.082 Uiso 1 1 calc R U . . .
C21 C 0.01313(14) 0.64636(17) 0.54901(15) 0.0541(4) Uani 1 1 d . . . . .
H21A H -0.016061 0.658501 0.481842 0.081 Uiso 1 1 calc R U . . .
H21B H -0.017367 0.729936 0.564710 0.081 Uiso 1 1 calc R U . . .
H21C H -0.021625 0.585325 0.609165 0.081 Uiso 1 1 calc R U . . .
C22 C 0.20392(15) 0.55541(14) 0.63825(12) 0.0449(3) Uani 1 1 d . . . . .
H22A H 0.297080 0.504330 0.629809 0.054 Uiso 1 1 calc R U . . .
H22B H 0.158886 0.499538 0.695523 0.054 Uiso 1 1 calc R U . . .
C23 C 0.18358(15) 0.67318(15) 0.67241(12) 0.0457(3) Uani 1 1 d . . . . .
H23A H 0.089904 0.717771 0.689495 0.055 Uiso 1 1 calc R U . . .
H23B H 0.222430 0.643959 0.739415 0.055 Uiso 1 1 calc R U . . .
C24 C 0.2064(3) 0.8863(2) 0.62128(19) 0.0808(6) Uani 1 1 d . . . . .
H24A H 0.112545 0.922074 0.639052 0.121 Uiso 1 1 calc R U . . .
H24B H 0.237225 0.950955 0.561986 0.121 Uiso 1 1 calc R U . . .
H24C H 0.246707 0.863862 0.685395 0.121 Uiso 1 1 calc R U . . .
C25 C 0.38262(18) 0.7109(2) 0.55926(19) 0.0767(6) Uani 1 1 d . . . . .
H25A H 0.423000 0.675975 0.625309 0.115 Uiso 1 1 calc R U . . .
H25B H 0.416000 0.778341 0.507193 0.115 Uiso 1 1 calc R U . . .
H25C H 0.402515 0.640974 0.526963 0.115 Uiso 1 1 calc R U . . .
C26 C 0.06071(15) 0.72350(15) 0.24528(13) 0.0476(3) Uani 1 1 d . . . . .
C27 C 0.00081(18) 0.86751(17) 0.21131(16) 0.0605(4) Uani 1 1 d . . . . .
H27 H 0.021297 0.917417 0.242405 0.073 Uiso 1 1 calc R U . . .
C28 C -0.0788(3) 0.9265(2) 0.1401(2) 0.0926(8) Uani 1 1 d . . . . .
H28A H -0.100050 0.877686 0.108477 0.111 Uiso 1 1 calc R U . . .
H28B H -0.115767 1.018497 0.119802 0.111 Uiso 1 1 calc R U . . .
S1 S 0.20810(4) 0.99806(3) 0.31793(3) 0.04989(13) Uani 1 1 d . . . . .
O3 O 0.17493(16) 0.88149(13) 0.37332(10) 0.0718(4) Uani 1 1 d . . . . .
O4 O 0.3113(2) 0.9947(2) 0.36214(14) 0.1089(7) Uani 1 1 d . . . . .
O5 O 0.1014(2) 1.11321(17) 0.31414(17) 0.1201(8) Uani 1 1 d . . . . .
C29 C 0.2675(3) 0.9995(2) 0.18218(16) 0.0809(6) Uani 1 1 d . . . . .
H29A H 0.331643 0.914581 0.179221 0.121 Uiso 1 1 calc R U . . .
H29B H 0.307812 1.066542 0.147116 0.121 Uiso 1 1 calc R U . . .
H29C H 0.196339 1.018323 0.144228 0.121 Uiso 1 1 calc R U . . .
H4 H 0.3538(18) 0.1652(19) 0.3114(15) 0.055(5) Uiso 1 1 d . . . . .
H7 H 0.207(2) 0.795(2) 0.5276(18) 0.066(6) Uiso 1 1 d . . . . .
H5 H 0.1592(19) 0.732(2) 0.3362(16) 0.059(5) Uiso 1 1 d . . . . .

loop_
_atom_site_aniso_label
_atom_site_aniso_U_11
_atom_site_aniso_U_22
_atom_site_aniso_U_33
_atom_site_aniso_U_23
_atom_site_aniso_U_13
_atom_site_aniso_U_12
O1 0.0652(7) 0.0349(5) 0.0504(6) -0.0130(4) -0.0136(5) -0.0072(5)
O2 0.0732(8) 0.0600(7) 0.0874(9) -0.0317(7) -0.0359(7) -0.0091(6)
N1 0.0609(9) 0.0677(9) 0.0493(7) -0.0024(7) -0.0063(6) -0.0304(7)
N2 0.0458(6) 0.0439(6) 0.0405(6) -0.0139(5) -0.0045(5) -0.0133(5)
N3 0.0682(9) 0.0517(7) 0.0491(7) -0.0238(6) -0.0014(6) -0.0200(7)
N4 0.0545(7) 0.0415(6) 0.0486(7) -0.0194(5) 0.0025(5) -0.0194(6)
N5 0.0528(7) 0.0358(6) 0.0479(6) -0.0105(5) -0.0139(5) -0.0132(5)
N6 0.0353(5) 0.0373(5) 0.0434(6) -0.0154(5) -0.0058(4) -0.0105(4)
N7 0.0523(7) 0.0487(7) 0.0475(7) -0.0138(5) -0.0124(6) -0.0200(6)
C1 0.0535(9) 0.0609(10) 0.0430(8) -0.0071(7) -0.0070(6) -0.0189(7)
C2 0.0467(8) 0.0509(8) 0.0385(7) -0.0059(6) -0.0099(6) -0.0135(6)
C3 0.0533(8) 0.0487(8) 0.0411(7) -0.0034(6) -0.0138(6) -0.0161(7)
C4 0.0635(10) 0.0572(9) 0.0461(8) -0.0009(7) -0.0154(7) -0.0240(8)
C5 0.0965(15) 0.0690(12) 0.0583(10) -0.0023(9) -0.0205(10) -0.0446(11)
C6 0.1134(18) 0.0610(11) 0.0646(11) -0.0118(9) -0.0251(12) -0.0369(12)
C7 0.0869(14) 0.0572(10) 0.0553(10) -0.0145(8) -0.0142(9) -0.0186(10)
C8 0.0618(10) 0.0515(9) 0.0479(8) -0.0091(7) -0.0109(7) -0.0160(7)
C9 0.0780(14) 0.0916(16) 0.0637(11) -0.0018(11) 0.0017(10) -0.0470(12)
C10 0.0435(7) 0.0472(8) 0.0373(6) -0.0091(6) -0.0091(5) -0.0091(6)
C11 0.0575(9) 0.0639(10) 0.0449(8) -0.0218(7) 0.0030(7) -0.0158(8)
C12 0.0708(11) 0.0595(10) 0.0503(9) -0.0284(8) 0.0003(8) -0.0173(8)
C13 0.0455(7) 0.0406(7) 0.0387(6) -0.0131(5) -0.0073(5) -0.0090(6)
C14 0.0378(7) 0.0395(7) 0.0442(7) -0.0165(5) -0.0012(5) -0.0137(5)
C15 0.0436(7) 0.0419(7) 0.0393(6) -0.0122(5) -0.0047(5) -0.0144(6)
C16 0.0400(7) 0.0358(6) 0.0429(7) -0.0105(5) -0.0072(5) -0.0129(5)
C17 0.0341(6) 0.0362(6) 0.0424(6) -0.0135(5) -0.0041(5) -0.0127(5)
C18 0.0417(7) 0.0377(6) 0.0403(6) -0.0115(5) -0.0056(5) -0.0136(5)
C19 0.0383(7) 0.0345(6) 0.0464(7) -0.0116(5) -0.0073(5) -0.0109(5)
C20 0.0659(10) 0.0409(8) 0.0500(8) -0.0060(6) -0.0113(7) -0.0145(7)
C21 0.0365(7) 0.0623(10) 0.0700(10) -0.0336(8) -0.0035(7) -0.0128(7)
C22 0.0506(8) 0.0402(7) 0.0436(7) -0.0134(6) -0.0096(6) -0.0120(6)
C23 0.0516(8) 0.0454(7) 0.0420(7) -0.0155(6) -0.0065(6) -0.0157(6)
C24 0.126(2) 0.0657(12) 0.0729(12) -0.0271(10) -0.0069(12) -0.0530(13)
C25 0.0482(10) 0.0895(15) 0.0804(13) -0.0026(11) -0.0128(9) -0.0280(10)
C26 0.0467(8) 0.0453(8) 0.0484(8) -0.0154(6) -0.0088(6) -0.0099(6)
C27 0.0609(10) 0.0466(9) 0.0671(10) -0.0117(8) -0.0192(8) -0.0088(7)
C28 0.0985(18) 0.0664(13) 0.1005(18) -0.0105(12) -0.0537(15) -0.0022(12)
S1 0.0591(2) 0.0383(2) 0.0523(2) -0.01115(15) -0.00688(16) -0.01869(16)
O3 0.1199(12) 0.0586(7) 0.0566(7) -0.0046(6) -0.0216(7) -0.0544(8)
O4 0.1412(16) 0.1442(16) 0.0769(10) 0.0139(10) -0.0393(10) -0.1089(15)
O5 0.1123(15) 0.0634(10) 0.1107(14) -0.0162(9) 0.0193(11) 0.0143(9)
C29 0.1011(17) 0.0696(13) 0.0563(11) -0.0154(10) 0.0002(11) -0.0226(12)

loop_
_atom_type_symbol
_atom_type_description
_atom_type_scat_dispersion_real
_atom_type_scat_dispersion_imag
_atom_type_scat_source
C C 0.0137 0.0067 'International Tables Vol C Tables 4.2.6.8 and 6.1.1.4'
H H 0.0000 0.0000 'International Tables Vol C Tables 4.2.6.8 and 6.1.1.4'
N N 0.0241 0.0134 'International Tables Vol C Tables 4.2.6.8 and 6.1.1.4'
O O 0.0389 0.0241 'International Tables Vol C Tables 4.2.6.8 and 6.1.1.4'
S S 0.2925 0.4295 'International Tables Vol C Tables 4.2.6.8 and 6.1.1.4'

loop_
_geom_angle_atom_site_label_1
_geom_angle_atom_site_label_2
_geom_angle_atom_site_label_3
_geom_angle
_geom_angle_site_symmetry_1
_geom_angle_site_symmetry_3
C19 O1 C20 118.71(12) . .
C1 N1 C4 108.77(14) . .
C1 N1 C9 124.71(18) . .
C4 N1 C9 126.18(18) . .
C13 N2 C10 116.98(13) . .
C12 N3 C13 114.37(14) . .
C13 N4 C14 124.75(12) . .
C13 N4 H4 117.2(12) . .
C14 N4 H4 118.0(12) . .
C16 N5 H5 116.8(14) . .
C26 N5 C16 123.77(13) . .
C26 N5 H5 118.1(14) . .
C17 N6 C21 113.63(11) . .
C17 N6 C22 115.11(11) . .
C22 N6 C21 112.02(12) . .
C23 N7 H7 110.2(14) . .
C24 N7 C23 109.96(14) . .
C24 N7 H7 104.7(14) . .
C25 N7 C23 112.96(14) . .
C25 N7 C24 110.89(17) . .
C25 N7 H7 107.7(14) . .
N1 C1 H1 124.6 . .
N1 C1 C2 110.79(16) . .
C2 C1 H1 124.6 . .
C1 C2 C3 106.08(15) . .
C1 C2 C10 125.36(15) . .
C3 C2 C10 128.56(14) . .
C4 C3 C2 106.38(15) . .
C8 C3 C2 135.12(15) . .
C8 C3 C4 118.49(16) . .
N1 C4 C3 107.98(16) . .
N1 C4 C5 129.74(17) . .
C5 C4 C3 122.28(18) . .
C4 C5 H5A 121.3 . .
C6 C5 C4 117.42(19) . .
C6 C5 H5A 121.3 . .
C5 C6 H6 119.3 . .
C5 C6 C7 121.46(19) . .
C7 C6 H6 119.3 . .
C6 C7 H7A 119.4 . .
C8 C7 C6 121.2(2) . .
C8 C7 H7A 119.4 . .
C3 C8 H8 120.4 . .
C7 C8 C3 119.13(18) . .
C7 C8 H8 120.4 . .
N1 C9 H9A 109.5 . .
N1 C9 H9B 109.5 . .
N1 C9 H9C 109.5 . .
H9A C9 H9B 109.5 . .
H9A C9 H9C 109.5 . .
H9B C9 H9C 109.5 . .
N2 C10 C2 117.08(13) . .
N2 C10 C11 120.34(15) . .
C11 C10 C2 122.58(14) . .
C10 C11 H11 121.5 . .
C12 C11 C10 117.09(15) . .
C12 C11 H11 121.5 . .
N3 C12 C11 124.32(15) . .
N3 C12 H12 117.8 . .
C11 C12 H12 117.8 . .
N2 C13 N3 126.88(14) . .
N2 C13 N4 118.17(12) . .
N3 C13 N4 114.93(13) . .
C15 C14 N4 121.47(13) . .
C15 C14 C19 118.83(12) . .
C19 C14 N4 119.67(13) . .
C14 C15 H15 119.2 . .
C14 C15 C16 121.59(13) . .
C16 C15 H15 119.2 . .
C15 C16 N5 120.52(12) . .
C15 C16 C17 119.81(12) . .
C17 C16 N5 119.67(12) . .
C16 C17 N6 118.56(12) . .
C18 C17 N6 122.81(12) . .
C18 C17 C16 118.63(12) . .
C17 C18 H18 119.6 . .
C19 C18 C17 120.85(12) . .
C19 C18 H18 119.6 . .
O1 C19 C14 115.11(12) . .
O1 C19 C18 124.63(13) . .
C18 C19 C14 120.25(12) . .
O1 C20 H20A 109.5 . .
O1 C20 H20B 109.5 . .
O1 C20 H20C 109.5 . .
H20A C20 H20B 109.5 . .
H20A C20 H20C 109.5 . .
H20B C20 H20C 109.5 . .
N6 C21 H21A 109.5 . .
N6 C21 H21B 109.5 . .
N6 C21 H21C 109.5 . .
H21A C21 H21B 109.5 . .
H21A C21 H21C 109.5 . .
H21B C21 H21C 109.5 . .
N6 C22 H22A 109.4 . .
N6 C22 H22B 109.4 . .
N6 C22 C23 110.97(12) . .
H22A C22 H22B 108.0 . .
C23 C22 H22A 109.4 . .
C23 C22 H22B 109.4 . .
N7 C23 C22 112.90(12) . .
N7 C23 H23A 109.0 . .
N7 C23 H23B 109.0 . .
C22 C23 H23A 109.0 . .
C22 C23 H23B 109.0 . .
H23A C23 H23B 107.8 . .
N7 C24 H24A 109.5 . .
N7 C24 H24B 109.5 . .
N7 C24 H24C 109.5 . .
H24A C24 H24B 109.5 . .
H24A C24 H24C 109.5 . .
H24B C24 H24C 109.5 . .
N7 C25 H25A 109.5 . .
N7 C25 H25B 109.5 . .
N7 C25 H25C 109.5 . .
H25A C25 H25B 109.5 . .
H25A C25 H25C 109.5 . .
H25B C25 H25C 109.5 . .
O2 C26 N5 123.74(15) . .
O2 C26 C27 121.99(15) . .
N5 C26 C27 114.27(14) . .
C26 C27 H27 119.2 . .
C28 C27 C26 121.57(19) . .
C28 C27 H27 119.2 . .
C27 C28 H28A 120.0 . .
C27 C28 H28B 120.0 . .
H28A C28 H28B 120.0 . .
O3 S1 C29 108.05(10) . .
O4 S1 O3 110.39(9) . .
O4 S1 C29 106.11(12) . .
O5 S1 O3 113.45(12) . .
O5 S1 O4 112.94(15) . .
O5 S1 C29 105.39(12) . .
S1 C29 H29A 109.5 . .
S1 C29 H29B 109.5 . .
S1 C29 H29C 109.5 . .
H29A C29 H29B 109.5 . .
H29A C29 H29C 109.5 . .
H29B C29 H29C 109.5 . .

loop_
_geom_bond_atom_site_label_1
_geom_bond_atom_site_label_2
_geom_bond_distance
_geom_bond_site_symmetry_2
O1 C19 1.3659(16) .
O1 C20 1.4187(19) .
O2 C26 1.2238(19) .
N1 C1 1.356(2) .
N1 C4 1.381(3) .
N1 C9 1.459(2) .
N2 C10 1.3426(19) .
N2 C13 1.3409(19) .
N3 C12 1.336(2) .
N3 C13 1.3472(19) .
N4 C13 1.3626(19) .
N4 C14 1.4146(18) .
N4 H4 0.884(19) .
N5 C16 1.4212(18) .
N5 C26 1.3526(19) .
N5 H5 0.85(2) .
N6 C17 1.4291(16) .
N6 C21 1.4726(19) .
N6 C22 1.4596(18) .
N7 C23 1.496(2) .
N7 C24 1.492(2) .
N7 C25 1.480(2) .
N7 H7 0.87(2) .
C1 H1 0.9500 .
C1 C2 1.379(2) .
C2 C3 1.443(2) .
C2 C10 1.458(2) .
C3 C4 1.417(2) .
C3 C8 1.399(2) .
C4 C5 1.392(3) .
C5 H5A 0.9500 .
C5 C6 1.375(3) .
C6 H6 0.9500 .
C6 C7 1.397(3) .
C7 H7A 0.9500 .
C7 C8 1.376(3) .
C8 H8 0.9500 .
C9 H9A 0.9800 .
C9 H9B 0.9800 .
C9 H9C 0.9800 .
C10 C11 1.408(2) .
C11 H11 0.9500 .
C11 C12 1.363(3) .
C12 H12 0.9500 .
C14 C15 1.385(2) .
C14 C19 1.395(2) .
C15 H15 0.9500 .
C15 C16 1.3886(19) .
C16 C17 1.4024(19) .
C17 C18 1.3996(19) .
C18 H18 0.9500 .
C18 C19 1.3909(19) .
C20 H20A 0.9800 .
C20 H20B 0.9800 .
C20 H20C 0.9800 .
C21 H21A 0.9800 .
C21 H21B 0.9800 .
C21 H21C 0.9800 .
C22 H22A 0.9900 .
C22 H22B 0.9900 .
C22 C23 1.518(2) .
C23 H23A 0.9900 .
C23 H23B 0.9900 .
C24 H24A 0.9800 .
C24 H24B 0.9800 .
C24 H24C 0.9800 .
C25 H25A 0.9800 .
C25 H25B 0.9800 .
C25 H25C 0.9800 .
C26 C27 1.490(2) .
C27 H27 0.9500 .
C27 C28 1.300(3) .
C28 H28A 0.9500 .
C28 H28B 0.9500 .
S1 O3 1.4496(12) .
S1 O4 1.4325(16) .
S1 O5 1.4072(17) .
S1 C29 1.751(2) .
C29 H29A 0.9800 .
C29 H29B 0.9800 .
C29 H29C 0.9800 .

loop_
_geom_hbond_atom_site_label_D
_geom_hbond_atom_site_label_H
_geom_hbond_atom_site_label_A
_geom_hbond_distance_DH
_geom_hbond_distance_HA
_geom_hbond_distance_DA
_geom_hbond_angle_DHA
_geom_hbond_site_symmetry_A
_geom_hbond_publ_flag
C1 H1 O2 0.95 2.37 3.230(2) 150.9 2_665 yes
C9 H9A O2 0.98 2.72 3.552(3) 142.5 2_665 yes
C20 H20C O4 0.98 2.76 3.333(3) 117.9 2_666 yes
C21 H21A N5 0.98 2.54 3.086(2) 115.1 . yes
C21 H21B O5 0.98 2.61 3.527(3) 156.5 2_576 yes
C23 H23A O5 0.99 2.29 3.226(2) 157.7 2_576 yes
C24 H24A O5 0.98 2.52 3.392(4) 147.9 2_576 yes
C24 H24B O4 0.98 2.50 3.294(3) 138.2 . yes
C25 H25B O4 0.98 2.63 3.369(3) 132.8 . yes
C27 H27 O3 0.95 2.61 3.380(2) 138.6 . yes
N4 H4 O4 0.884(19) 2.08(2) 2.962(2) 176.0(18) 1_545 yes
N7 H7 O3 0.87(2) 2.00(2) 2.8396(19) 162(2) . yes
N5 H5 O3 0.85(2) 2.07(2) 2.9129(17) 171.8(19) . yes

loop_
_geom_torsion_atom_site_label_1
_geom_torsion_atom_site_label_2
_geom_torsion_atom_site_label_3
_geom_torsion_atom_site_label_4
_geom_torsion
_geom_torsion_site_symmetry_1
_geom_torsion_site_symmetry_2
_geom_torsion_site_symmetry_3
_geom_torsion_site_symmetry_4
O2 C26 C27 C28 -5.4(3) . . . .
N1 C1 C2 C3 -0.26(18) . . . .
N1 C1 C2 C10 178.97(14) . . . .
N1 C4 C5 C6 -179.33(18) . . . .
N2 C10 C11 C12 -0.5(2) . . . .
N4 C14 C15 C16 178.67(13) . . . .
N4 C14 C19 O1 0.98(19) . . . .
N4 C14 C19 C18 -179.71(13) . . . .
N5 C16 C17 N6 -2.10(18) . . . .
N5 C16 C17 C18 177.89(12) . . . .
N5 C26 C27 C28 174.4(2) . . . .
N6 C17 C18 C19 -179.15(12) . . . .
N6 C22 C23 N7 -55.26(17) . . . .
C1 N1 C4 C3 0.04(19) . . . .
C1 N1 C4 C5 179.61(19) . . . .
C1 C2 C3 C4 0.27(17) . . . .
C1 C2 C3 C8 -179.35(18) . . . .
C1 C2 C10 N2 172.71(14) . . . .
C1 C2 C10 C11 -6.8(2) . . . .
C2 C3 C4 N1 -0.19(18) . . . .
C2 C3 C4 C5 -179.80(16) . . . .
C2 C3 C8 C7 179.14(17) . . . .
C2 C10 C11 C12 178.99(16) . . . .
C3 C2 C10 N2 -8.2(2) . . . .
C3 C2 C10 C11 172.23(15) . . . .
C3 C4 C5 C6 0.2(3) . . . .
C4 N1 C1 C2 0.14(19) . . . .
C4 C3 C8 C7 -0.5(2) . . . .
C4 C5 C6 C7 0.3(3) . . . .
C5 C6 C7 C8 -0.9(3) . . . .
C6 C7 C8 C3 0.9(3) . . . .
C8 C3 C4 N1 179.50(14) . . . .
C8 C3 C4 C5 -0.1(3) . . . .
C9 N1 C1 C2 -173.53(17) . . . .
C9 N1 C4 C3 173.60(17) . . . .
C9 N1 C4 C5 -6.8(3) . . . .
C10 N2 C13 N3 1.6(2) . . . .
C10 N2 C13 N4 179.86(13) . . . .
C10 C2 C3 C4 -178.92(15) . . . .
C10 C2 C3 C8 1.5(3) . . . .
C10 C11 C12 N3 0.6(3) . . . .
C12 N3 C13 N2 -1.4(2) . . . .
C12 N3 C13 N4 -179.78(15) . . . .
C13 N2 C10 C2 179.97(12) . . . .
C13 N2 C10 C11 -0.5(2) . . . .
C13 N3 C12 C11 0.3(3) . . . .
C13 N4 C14 C15 54.7(2) . . . .
C13 N4 C14 C19 -127.21(16) . . . .
C14 N4 C13 N2 7.1(2) . . . .
C14 N4 C13 N3 -174.39(14) . . . .
C14 C15 C16 N5 -178.59(13) . . . .
C14 C15 C16 C17 1.2(2) . . . .
C15 C14 C19 O1 179.09(12) . . . .
C15 C14 C19 C18 -1.6(2) . . . .
C15 C16 C17 N6 178.15(12) . . . .
C15 C16 C17 C18 -1.86(19) . . . .
C16 N5 C26 O2 -6.8(3) . . . .
C16 N5 C26 C27 173.41(14) . . . .
C16 C17 C18 C19 0.86(19) . . . .
C17 N6 C22 C23 157.07(12) . . . .
C17 C18 C19 O1 -179.88(12) . . . .
C17 C18 C19 C14 0.9(2) . . . .
C19 C14 C15 C16 0.6(2) . . . .
C20 O1 C19 C14 -179.44(13) . . . .
C20 O1 C19 C18 1.3(2) . . . .
C21 N6 C17 C16 73.15(16) . . . .
C21 N6 C17 C18 -106.84(15) . . . .
C21 N6 C22 C23 -71.08(16) . . . .
C22 N6 C17 C16 -155.77(12) . . . .
C22 N6 C17 C18 24.24(18) . . . .
C24 N7 C23 C22 174.36(15) . . . .
C25 N7 C23 C22 -61.17(18) . . . .
C26 N5 C16 C15 51.2(2) . . . .
C26 N5 C16 C17 -128.50(15) . . . .

_cod_database_fobs_code 3500145
